data_4515072
loop_
_publ_author_name
'Cai, Li-Zhen'
'Chen, Xiang-Yi'
'Wang, Ming-Sheng'
'Guo, Guo-Cong'

_publ_section_title
;
 Photochromic Lanthanide(III) Materials with Ion Sensing Based on
 Pyridinium Tetrazolate Zwitterion.
;
_journal_issue 4
_journal_name_full 'ACS omega'
_journal_page_first 7492
_journal_page_last 7497
_journal_paper_doi 10.1021/acsomega.8b03662
_journal_volume 4
_journal_year 2019
_chemical_formula_moiety 'Eu H8 N3 O13, C7 H7 N5'
_chemical_formula_sum 'C7 H15 Eu N8 O13'
_chemical_formula_weight 571.24
_space_group_crystal_system triclinic
_space_group_IT_number 2
_space_group_name_Hall '-P 1'
_space_group_name_H-M_alt 'P -1'
_symmetry_space_group_name_Hall '-P 1'
_symmetry_space_group_name_H-M 'P -1'
_atom_sites_solution_hydrogens geom
_atom_sites_solution_primary dual
_atom_sites_solution_secondary difmap
_cell_angle_alpha 89.977(2)
_cell_angle_beta 87.647(3)
_cell_angle_gamma 79.155(3)
_cell_formula_units_Z 2
_cell_length_a 6.5602(2)
_cell_length_b 10.7447(3)
_cell_length_c 13.3143(4)
_cell_measurement_reflns_used 3573
_cell_measurement_temperature 298(2)
_cell_measurement_theta_max 27.4
_cell_measurement_theta_min 3.1
_cell_volume 920.93(5)
_computing_cell_refinement 'CrystalClear-SM Expert 2.1 b45 (Rigaku, 2015)'
_computing_data_collection 'CrystalClear-SM Expert 2.1 b45 (Rigaku, 2015)'
_computing_data_reduction 'CrystalClear-SM Expert 2.1 b45 (Rigaku, 2015)'
_computing_molecular_graphics 'Olex2 (Dolomanov et al., 2009)'
_computing_publication_material 'Olex2 (Dolomanov et al., 2009)'
_computing_structure_refinement 'ShelXL (Sheldrick, 2015)'
_computing_structure_solution 'SHELXS-97 (Sheldrick, 1990)'
_diffrn_ambient_temperature 298(2)
_diffrn_detector PILT
_diffrn_detector_area_resol_mean 5.8140
_diffrn_measured_fraction_theta_full 0.969
_diffrn_measured_fraction_theta_max 0.969
_diffrn_measurement_device 'AFC10: Fixed Chi 2 circle'
_diffrn_measurement_device_type 'Rigaku Pilatus 200K'
_diffrn_measurement_method CCD_Profile_fitting
_diffrn_measurement_specimen_support Fiber
_diffrn_radiation_monochromator 'Graphite Monochromator'
_diffrn_radiation_probe x-ray
_diffrn_radiation_type MoK\a
_diffrn_radiation_wavelength 0.71073
_diffrn_reflns_av_R_equivalents 0.0250
_diffrn_reflns_av_unetI/netI 0.0236
_diffrn_reflns_limit_h_max 8
_diffrn_reflns_limit_h_min -7
_diffrn_reflns_limit_k_max 13
_diffrn_reflns_limit_k_min -11
_diffrn_reflns_limit_l_max 17
_diffrn_reflns_limit_l_min -17
_diffrn_reflns_number 9167
_diffrn_reflns_theta_full 27.10
_diffrn_reflns_theta_max 27.10
_diffrn_reflns_theta_min 2.45
_diffrn_source 'Rotating Anode'
_diffrn_source_current 80.0
_diffrn_source_power 4.0
_diffrn_source_type 'Enhance (Mo) X-ray Source'
_diffrn_source_voltage 50.0
_exptl_absorpt_coefficient_mu 3.490
_exptl_absorpt_correction_T_max 1.000
_exptl_absorpt_correction_T_min 0.475
_exptl_absorpt_correction_type multi-scan
_exptl_absorpt_process_details SADABS
_exptl_crystal_colour yellow
_exptl_crystal_density_diffrn 2.060
_exptl_crystal_density_method 'not measured'
_exptl_crystal_description Block
_exptl_crystal_F_000 560
_exptl_crystal_preparation Fiber
_exptl_crystal_size_max 0.35
_exptl_crystal_size_mid 0.24
_exptl_crystal_size_min 0.1
_refine_diff_density_max 0.643
_refine_diff_density_min -0.996
_refine_diff_density_rms 0.199
_refine_ls_extinction_method none
_refine_ls_goodness_of_fit_ref 1.035
_refine_ls_hydrogen_treatment mixed
_refine_ls_matrix_type full
_refine_ls_number_parameters 287
_refine_ls_number_reflns 4073
_refine_ls_number_restraints 8
_refine_ls_restrained_S_all 1.034
_refine_ls_R_factor_all 0.0223
_refine_ls_R_factor_gt 0.0203
_refine_ls_shift/su_max 0.001
_refine_ls_shift/su_mean 0.000
_refine_ls_structure_factor_coef Fsqd
_refine_ls_weighting_details 'calc w=1/[\s^2^(Fo^2^)+(0.0505P)^2^+0.0810P] where P=(Fo^2^+2Fc^2^)/3'
_refine_ls_weighting_scheme calc
_refine_ls_wR_factor_gt 0.0573
_refine_ls_wR_factor_ref 0.0655
_reflns_number_gt 3794
_reflns_number_total 4073
_reflns_threshold_expression >2sigma(I)
_cod_data_source_file ao8b03662_si_003.cif
_cod_data_source_block compound2
_cod_depositor_comments
;
The following automatic conversions were performed:

'_exptl_absorpt_correction_type' value 'Multi-scan' changed to
'multi-scan' according to
/home/data/users/saulius/crontab/automatic-downloads/current/ACS/lib/dictionaries/cif_core.dic
dictionary named 'cif_core.dic' version 2.4.2 from 2011-04-26.

Automatic conversion script
Id: cif_fix_values 4973 2017-02-22 13:04:09Z antanas 
;
_cod_database_code 4515072
_reflns_odcompleteness_completeness 96.83
_reflns_odcompleteness_iscentric 1
_reflns_odcompleteness_theta 27.04
_olex2_refinement_description
;
1. Fixed Uiso
 At 1.2 times of:
  All C(H) groups
 At 1.5 times of:
  All C(H,H,H) groups, All O(H,H) groups
2. Restrained distances
 O17-H17B = O17-H17A = O16-H16A = O16-H16B = O15-H15B = O15-H15A = O14-H14A =
 O14-H14B
 0.85 with sigma of 0.01
3.a Aromatic/amide H refined with riding coordinates:
 C23(H23), C24(H24), C25(H25), C26(H26)
3.b Idealised Me refined as rotating group:
 C27(H27A,H27B,H27C)
;

loop_
_space_group_symop_id
_space_group_symop_operation_xyz
1 'x, y, z'
2 '-x, -y, -z'

loop_
_atom_site_label
_atom_site_type_symbol
_atom_site_fract_x
_atom_site_fract_y
_atom_site_fract_z
_atom_site_U_iso_or_equiv
_atom_site_adp_type
_atom_site_occupancy
_atom_site_calc_flag
_atom_site_refinement_flags_posn
Eu1 Eu 0.501990(16) 0.244589(11) 0.787371(8) 0.02537(7) Uani 1 d .
N11 N 0.2256(4) 0.4030(2) 0.64487(19) 0.0382(5) Uani 1 d .
N12 N 0.3458(4) 0.4911(2) 0.89132(19) 0.0415(6) Uani 1 d .
N13 N 0.2665(4) 0.1289(2) 0.94962(18) 0.0374(5) Uani 1 d .
O11A O 0.4164(4) 0.3791(2) 0.62637(17) 0.0453(5) Uani 1 d .
O11B O 0.1605(3) 0.3484(2) 0.72211(15) 0.0368(4) Uani 1 d .
O11C O 0.1052(5) 0.4735(3) 0.5940(2) 0.0721(9) Uani 1 d .
O12A O 0.4587(5) 0.4802(2) 0.8121(2) 0.0553(6) Uani 1 d .
O12B O 0.3111(4) 0.3914(3) 0.92982(18) 0.0580(7) Uani 1 d .
O12C O 0.2702(6) 0.5971(3) 0.9250(2) 0.0789(10) Uani 1 d .
O13A O 0.2074(4) 0.1490(2) 0.86054(16) 0.0429(5) Uani 1 d .
O13B O 0.4474(3) 0.1408(2) 0.96688(16) 0.0443(5) Uani 1 d .
O13C O 0.1474(4) 0.1018(3) 1.0160(2) 0.0657(8) Uani 1 d .
O14 O 0.7796(4) 0.2836(3) 0.89110(18) 0.0534(6) Uani 1 d D
H14A H 0.902(3) 0.246(4) 0.902(4) 0.080 Uiso 1 d DR
H14B H 0.776(8) 0.317(4) 0.9492(17) 0.080 Uiso 1 d DR
O15 O 0.7235(4) 0.0409(2) 0.81097(16) 0.0447(5) Uani 1 d D
H15B H 0.726(7) 0.011(4) 0.8696(15) 0.067 Uiso 1 d DR
H15A H 0.797(6) -0.003(4) 0.765(2) 0.067 Uiso 1 d DR
O16 O 0.8003(3) 0.2576(3) 0.68373(16) 0.0477(6) Uani 1 d D
H16A H 0.832(7) 0.242(4) 0.6221(12) 0.071 Uiso 1 d DR
H16B H 0.900(5) 0.289(4) 0.705(3) 0.071 Uiso 1 d DR
O17 O 0.4417(3) 0.1073(2) 0.65346(16) 0.0404(5) Uani 1 d D
H17B H 0.344(5) 0.118(4) 0.613(3) 0.061 Uiso 1 d DR
H17A H 0.529(6) 0.045(3) 0.630(3) 0.061 Uiso 1 d DR
C21 C 0.9101(4) 0.1669(3) 0.3958(2) 0.0289(5) Uani 1 d .
C22 C 0.7145(4) 0.2144(3) 0.3477(2) 0.0286(5) Uani 1 d .
C23 C 0.6812(5) 0.1707(3) 0.2525(2) 0.0403(7) Uani 1 d .
H23 H 0.7811 0.1094 0.2201 0.048 Uiso 1 calc R
C24 C 0.4987(5) 0.2192(3) 0.2068(2) 0.0419(7) Uani 1 d .
H24 H 0.4765 0.1906 0.1430 0.050 Uiso 1 calc R
C25 C 0.3799(5) 0.3497(3) 0.3453(2) 0.0390(7) Uani 1 d .
H25 H 0.2763 0.4101 0.3762 0.047 Uiso 1 calc R
C26 C 0.5591(5) 0.3046(3) 0.3939(2) 0.0357(6) Uani 1 d .
H26 H 0.5766 0.3344 0.4579 0.043 Uiso 1 calc R
C27 C 0.1639(6) 0.3601(4) 0.1979(3) 0.0543(9) Uani 1 d .
H27A H 0.0527 0.3182 0.2193 0.081 Uiso 1 calc GR
H27B H 0.1915 0.3477 0.1269 0.081 Uiso 1 calc GR
H27C H 0.1249 0.4491 0.2125 0.081 Uiso 1 calc GR
N21 N 0.9470(4) 0.1900(2) 0.49170(17) 0.0345(5) Uani 1 d .
N22 N 1.1438(4) 0.1316(3) 0.50230(18) 0.0369(5) Uani 1 d .
N23 N 1.2215(4) 0.0778(2) 0.4180(2) 0.0380(5) Uani 1 d .
N24 N 1.0762(4) 0.0983(2) 0.34900(17) 0.0335(5) Uani 1 d .
N25 N 0.3542(4) 0.3061(2) 0.2525(2) 0.0370(5) Uani 1 d .

loop_
_atom_site_aniso_label
_atom_site_aniso_U_11
_atom_site_aniso_U_22
_atom_site_aniso_U_33
_atom_site_aniso_U_23
_atom_site_aniso_U_13
_atom_site_aniso_U_12
Eu1 0.01848(9) 0.03477(10) 0.02189(9) -0.00435(6) -0.00145(5) -0.00236(6)
N11 0.0382(14) 0.0422(14) 0.0333(12) 0.0055(11) -0.0063(10) -0.0042(11)
N12 0.0521(16) 0.0395(14) 0.0321(12) -0.0100(10) -0.0098(12) -0.0051(11)
N13 0.0345(13) 0.0448(14) 0.0309(12) 0.0076(10) -0.0001(10) -0.0030(10)
O11A 0.0391(12) 0.0570(14) 0.0372(11) 0.0047(10) 0.0063(9) -0.0042(10)
O11B 0.0262(10) 0.0485(12) 0.0355(10) 0.0079(9) -0.0041(8) -0.0066(8)
O11C 0.0607(17) 0.090(2) 0.0597(17) 0.0345(16) -0.0209(14) 0.0055(15)
O12A 0.0666(17) 0.0513(14) 0.0522(14) -0.0133(11) 0.0076(13) -0.0236(12)
O12B 0.0681(17) 0.0612(16) 0.0397(13) -0.0003(11) 0.0103(12) -0.0022(13)
O12C 0.119(3) 0.0541(16) 0.0536(16) -0.0264(13) -0.0057(18) 0.0095(17)
O13A 0.0425(12) 0.0580(14) 0.0324(10) 0.0105(10) -0.0084(9) -0.0189(10)
O13B 0.0341(11) 0.0614(15) 0.0349(11) 0.0018(10) -0.0036(9) -0.0018(10)
O13C 0.0464(14) 0.096(2) 0.0527(15) 0.0363(15) 0.0075(12) -0.0097(14)
O14 0.0289(11) 0.0860(18) 0.0422(12) -0.0280(12) -0.0089(10) -0.0015(11)
O15 0.0490(13) 0.0491(13) 0.0263(10) -0.0021(9) -0.0033(9) 0.0164(10)
O16 0.0267(11) 0.0898(19) 0.0294(10) -0.0145(11) 0.0058(9) -0.0201(11)
O17 0.0358(11) 0.0436(12) 0.0372(11) -0.0123(9) -0.0148(9) 0.0071(9)
C21 0.0306(13) 0.0296(13) 0.0259(12) -0.0016(10) -0.0006(10) -0.0043(10)
C22 0.0303(13) 0.0292(13) 0.0267(12) 0.0006(10) -0.0034(10) -0.0062(10)
C23 0.0380(17) 0.0465(17) 0.0347(15) -0.0104(13) -0.0057(13) -0.0027(13)
C24 0.0433(18) 0.0443(16) 0.0392(17) -0.0043(13) -0.0114(14) -0.0088(13)
C25 0.0301(15) 0.0403(16) 0.0439(17) -0.0006(13) -0.0019(13) 0.0000(12)
C26 0.0365(15) 0.0420(16) 0.0272(13) -0.0031(11) -0.0027(12) -0.0035(12)
C27 0.0396(18) 0.063(2) 0.060(2) 0.0140(18) -0.0225(16) -0.0060(16)
N21 0.0311(12) 0.0438(13) 0.0263(11) -0.0046(9) -0.0027(9) -0.0004(10)
N22 0.0312(12) 0.0473(14) 0.0299(12) -0.0005(10) -0.0063(10) -0.0001(10)
N23 0.0319(12) 0.0427(14) 0.0354(12) -0.0033(11) -0.0049(10) 0.0042(10)
N24 0.0330(12) 0.0375(12) 0.0260(11) -0.0034(9) -0.0039(9) 0.0039(10)
N25 0.0330(13) 0.0391(13) 0.0402(14) 0.0062(11) -0.0103(11) -0.0085(10)

loop_
_atom_type_symbol
_atom_type_description
_atom_type_scat_dispersion_real
_atom_type_scat_dispersion_imag
_atom_type_scat_source
C C 0.0033 0.0016 'International Tables Vol C Tables 4.2.6.8 and 6.1.1.4'
H H 0.0000 0.0000 'International Tables Vol C Tables 4.2.6.8 and 6.1.1.4'
Eu Eu -0.1578 3.6682 'International Tables Vol C Tables 4.2.6.8 and 6.1.1.4'
N N 0.0061 0.0033 'International Tables Vol C Tables 4.2.6.8 and 6.1.1.4'
O O 0.0106 0.0060 'International Tables Vol C Tables 4.2.6.8 and 6.1.1.4'

loop_
_geom_angle_atom_site_label_1
_geom_angle_atom_site_label_2
_geom_angle_atom_site_label_3
_geom_angle
N12 Eu1 N11 73.75(7)
O11A Eu1 N11 24.54(7)
O11A Eu1 N12 83.06(7)
O11A Eu1 O13B 159.57(8)
O11B Eu1 N11 25.09(7)
O11B Eu1 N12 69.32(7)
O11B Eu1 O11A 49.57(7)
O11B Eu1 O12A 71.17(9)
O11B Eu1 O12B 73.31(8)
O11B Eu1 O13A 68.08(7)
O11B Eu1 O13B 110.38(6)
O12A Eu1 N11 64.40(9)
O12A Eu1 N12 24.68(8)
O12A Eu1 O11A 64.84(9)
O12A Eu1 O12B 49.22(9)
O12A Eu1 O13A 114.60(9)
O12A Eu1 O13B 107.99(8)
O12B Eu1 N11 87.23(8)
O12B Eu1 N12 24.58(8)
O12B Eu1 O11A 103.03(8)
O12B Eu1 O13B 62.27(7)
O13A Eu1 N11 92.15(7)
O13A Eu1 N12 92.36(8)
O13A Eu1 O11A 114.86(7)
O13A Eu1 O12B 71.09(9)
O13A Eu1 O13B 48.79(7)
O13B Eu1 N11 135.19(7)
O13B Eu1 N12 85.41(7)
O14 Eu1 N11 133.78(9)
O14 Eu1 N12 73.66(8)
O14 Eu1 O11A 119.51(9)
O14 Eu1 O11B 142.32(8)
O14 Eu1 O12A 72.32(10)
O14 Eu1 O12B 76.07(9)
O14 Eu1 O13A 121.01(8)
O14 Eu1 O13B 72.74(8)
O15 Eu1 N11 144.61(7)
O15 Eu1 N12 141.64(7)
O15 Eu1 O11A 131.34(7)
O15 Eu1 O11B 143.02(8)
O15 Eu1 O12A 145.80(9)
O15 Eu1 O12B 125.46(8)
O15 Eu1 O13A 87.24(9)
O15 Eu1 O13B 65.81(7)
O15 Eu1 O14 73.85(9)
O16 Eu1 N11 91.33(8)
O16 Eu1 N12 110.12(9)
O16 Eu1 O11A 66.79(8)
O16 Eu1 O11B 116.25(8)
O16 Eu1 O12A 87.03(10)
O16 Eu1 O12B 131.49(9)
O16 Eu1 O13A 157.31(10)
O16 Eu1 O13B 133.36(8)
O16 Eu1 O14 70.47(8)
O16 Eu1 O15 77.09(9)
O16 Eu1 O17 81.88(8)
O17 Eu1 N11 72.75(7)
O17 Eu1 N12 144.59(7)
O17 Eu1 O11A 71.06(8)
O17 Eu1 O11B 75.48(7)
O17 Eu1 O12A 135.36(8)
O17 Eu1 O12B 142.16(9)
O17 Eu1 O13A 77.78(8)
O17 Eu1 O13B 110.97(8)
O17 Eu1 O14 140.30(8)
O17 Eu1 O15 72.56(7)
O11A N11 Eu1 60.47(14)
O11A N11 O11B 116.0(2)
O11B N11 Eu1 55.71(13)
O11C N11 Eu1 174.4(2)
O11C N11 O11A 123.2(3)
O11C N11 O11B 120.9(3)
O12A N12 Eu1 56.68(15)
O12B N12 Eu1 60.21(15)
O12B N12 O12A 116.7(3)
O12C N12 Eu1 173.1(2)
O12C N12 O12A 119.9(3)
O12C N12 O12B 123.4(3)
O13A N13 Eu1 55.50(13)
O13B N13 Eu1 62.73(14)
O13B N13 O13A 117.4(2)
O13C N13 Eu1 168.8(2)
O13C N13 O13A 120.7(3)
O13C N13 O13B 121.9(3)
N11 O11A Eu1 94.99(16)
N11 O11B Eu1 99.20(15)
N12 O12A Eu1 98.64(19)
N12 O12B Eu1 95.21(17)
N13 O13A Eu1 99.95(17)
N13 O13B Eu1 92.79(15)
Eu1 O14 H14A 136(4)
Eu1 O14 H14B 131(4)
H14A O14 H14B 88(4)
Eu1 O15 H15B 117(3)
Eu1 O15 H15A 125(3)
H15B O15 H15A 118(4)
Eu1 O16 H16A 133(3)
Eu1 O16 H16B 122(3)
H16A O16 H16B 105(4)
Eu1 O17 H17B 129(3)
Eu1 O17 H17A 125(3)
H17B O17 H17A 105(4)
N21 C21 C22 124.5(3)
N24 C21 C22 124.2(2)
N24 C21 N21 111.3(2)
C23 C22 C21 120.0(3)
C26 C22 C21 121.8(2)
C26 C22 C23 118.2(3)
C22 C23 H23 120.3
C24 C23 C22 119.3(3)
C24 C23 H23 120.3
C23 C24 H24 119.5
N25 C24 C23 121.0(3)
N25 C24 H24 119.5
C26 C25 H25 120.0
N25 C25 H25 120.0
N25 C25 C26 119.9(3)
C22 C26 H26 119.9
C25 C26 C22 120.2(3)
C25 C26 H26 119.9
H27A C27 H27B 109.5
H27A C27 H27C 109.5
H27B C27 H27C 109.5
N25 C27 H27A 109.5
N25 C27 H27B 109.5
N25 C27 H27C 109.5
N22 N21 C21 104.1(2)
N23 N22 N21 110.3(2)
N22 N23 N24 109.0(2)
C21 N24 N23 105.3(2)
C24 N25 C25 121.3(3)
C24 N25 C27 118.9(3)
C25 N25 C27 119.7(3)

loop_
_geom_bond_atom_site_label_1
_geom_bond_atom_site_label_2
_geom_bond_distance
Eu1 N11 2.984(2)
Eu1 N12 2.974(3)
Eu1 O11A 2.606(2)
Eu1 O11B 2.4973(19)
Eu1 O12A 2.514(3)
Eu1 O12B 2.592(3)
Eu1 O13A 2.516(2)
Eu1 O13B 2.676(2)
Eu1 O14 2.428(2)
Eu1 O15 2.416(2)
Eu1 O16 2.374(2)
Eu1 O17 2.406(2)
N11 O11A 1.244(3)
N11 O11B 1.282(3)
N11 O11C 1.214(3)
N12 O12A 1.256(4)
N12 O12B 1.242(4)
N12 O12C 1.231(4)
N13 O13A 1.269(3)
N13 O13B 1.248(3)
N13 O13C 1.226(3)
O14 H14A 0.846(10)
O14 H14B 0.848(10)
O15 H15B 0.845(10)
O15 H15A 0.847(10)
O16 H16A 0.847(10)
O16 H16B 0.849(10)
O17 H17B 0.845(10)
O17 H17A 0.847(10)
C21 C22 1.462(4)
C21 N21 1.341(3)
C21 N24 1.327(4)
C22 C23 1.392(4)
C22 C26 1.390(4)
C23 H23 0.9300
C23 C24 1.378(4)
C24 H24 0.9300
C24 N25 1.327(4)
C25 H25 0.9300
C25 C26 1.373(4)
C25 N25 1.349(4)
C26 H26 0.9300
C27 H27A 0.9600
C27 H27B 0.9600
C27 H27C 0.9600
C27 N25 1.491(4)
N21 N22 1.338(3)
N22 N23 1.302(4)
N23 N24 1.340(3)
